data_1544302
loop_
_publ_author_name
'Bajpai, Alankriti'
'Scott, Hayley S.'
'Pham, Tony'
'Chen, Kai-Jie'
'Space, Brian'
'Lusi, Matteo'
'Perry, Miranda L.'
'Zaworotko, Michael J.'

_publ_section_title
;
 Towards an understanding of the propensity for crystalline hydrate
 formation by molecular compounds
;
_journal_issue 6
_journal_name_full IUCrJ
_journal_page_first
;
;
_journal_paper_doi 10.1107/S2052252516015633
_journal_volume 3
_journal_year 2016
_chemical_formula_sum 'C20 H12 N2'
_chemical_formula_weight 280.32
_chemical_name_systematic
;
 ?
;
_space_group_crystal_system orthorhombic
_space_group_IT_number 33
_space_group_name_Hall 'P 2c -2n'
_space_group_name_H-M_alt 'P n a 21'
_symmetry_space_group_name_Hall 'P 2c -2n'
_symmetry_space_group_name_H-M 'P n a 21'
_atom_sites_solution_hydrogens geom
_audit_creation_method SHELXL-2014
_cell_angle_alpha 90
_cell_angle_beta 90
_cell_angle_gamma 90
_cell_formula_units_Z 4
_cell_length_a 17.7436(16)
_cell_length_b 10.8510(11)
_cell_length_c 7.5217(7)
_cell_measurement_reflns_used 68
_cell_measurement_temperature 100(2)
_cell_measurement_theta_max 40
_cell_measurement_theta_min 2
_cell_volume 1448.2(2)
_computing_structure_refinement 'SHELXL-2014 (Sheldrick, 2014)'
_diffrn_ambient_temperature 100(2)
_diffrn_measured_fraction_theta_full 0.831
_diffrn_measured_fraction_theta_max 0.997
_diffrn_measurement_device_type 'Bruker D8 Quest'
_diffrn_radiation_type CuK\a
_diffrn_radiation_wavelength 1.54178
_diffrn_reflns_av_R_equivalents 0.1285
_diffrn_reflns_av_unetI/netI 0.1841
_diffrn_reflns_Laue_measured_fraction_full 0.831
_diffrn_reflns_Laue_measured_fraction_max 0.997
_diffrn_reflns_limit_h_max 19
_diffrn_reflns_limit_h_min -19
_diffrn_reflns_limit_k_max 9
_diffrn_reflns_limit_k_min -12
_diffrn_reflns_limit_l_max 8
_diffrn_reflns_limit_l_min -8
_diffrn_reflns_number 5947
_diffrn_reflns_point_group_measured_fraction_full 0.828
_diffrn_reflns_point_group_measured_fraction_max 0.998
_diffrn_reflns_theta_full 67.679
_diffrn_reflns_theta_max 60.101
_diffrn_reflns_theta_min 4.777
_exptl_absorpt_coefficient_mu 0.594
_exptl_absorpt_correction_T_max 0.7518
_exptl_absorpt_correction_T_min 0.6026
_exptl_absorpt_correction_type multi-scan
_exptl_absorpt_process_details SADABS
_exptl_crystal_colour colourless
_exptl_crystal_density_diffrn 1.286
_exptl_crystal_description plate
_exptl_crystal_F_000 584
_exptl_crystal_size_max 0.100
_exptl_crystal_size_mid 0.100
_exptl_crystal_size_min 0.020
_refine_diff_density_max 0.241
_refine_diff_density_min -0.250
_refine_diff_density_rms 0.061
_refine_ls_abs_structure_details
;
 Refined as an inversion twin.
;
_refine_ls_abs_structure_Flack -1(3)
_refine_ls_extinction_coef 0.0052(16)
_refine_ls_extinction_expression Fc^*^=kFc[1+0.001xFc^2^\l^3^/sin(2\q)]^-1/4^
_refine_ls_extinction_method SHELXL
_refine_ls_goodness_of_fit_ref 1.011
_refine_ls_hydrogen_treatment constr
_refine_ls_matrix_type full
_refine_ls_number_parameters 201
_refine_ls_number_reflns 2014
_refine_ls_number_restraints 1
_refine_ls_restrained_S_all 1.011
_refine_ls_R_factor_all 0.1506
_refine_ls_R_factor_gt 0.0685
_refine_ls_shift/su_max 0.000
_refine_ls_shift/su_mean 0.000
_refine_ls_structure_factor_coef Fsqd
_refine_ls_weighting_details 'w=1/[\s^2^(Fo^2^)] where P=(Fo^2^+2Fc^2^)/3'
_refine_ls_weighting_scheme calc
_refine_ls_wR_factor_gt 0.1328
_refine_ls_wR_factor_ref 0.1629
_reflns_Friedel_coverage 0.840
_reflns_Friedel_fraction_full 0.824
_reflns_Friedel_fraction_max 0.999
_reflns_number_gt 1112
_reflns_number_total 2014
_reflns_threshold_expression 'I > 2\s(I)'
_cod_data_source_file lc5070.cif
_cod_data_source_block 6
_cod_database_code 1544302
_shelx_space_group_comment
;
The symmetry employed for this shelxl refinement is uniquely defined
by the following loop, which should always be used as a source of
symmetry information in preference to the above space-group names.
They are only intended as comments.
;
_shelx_estimated_absorpt_t_min 0.943
_shelx_estimated_absorpt_t_max 0.988
_shelxl_version_number 2014-3

loop_
_space_group_symop_operation_xyz
'x, y, z'
'-x, -y, z+1/2'
'-x+1/2, y+1/2, z+1/2'
'x+1/2, -y+1/2, z'

loop_
_atom_site_label
_atom_site_type_symbol
_atom_site_fract_x
_atom_site_fract_y
_atom_site_fract_z
_atom_site_U_iso_or_equiv
_atom_site_adp_type
_atom_site_occupancy
_atom_site_site_symmetry_order
_atom_site_calc_flag
_atom_site_refinement_flags_posn
_atom_site_refinement_flags_adp
N1 N 0.3752(4) 1.1875(6) 0.4784(11) 0.037(2) Uani 1 1 d . .
C2 C 0.4436(5) 1.1734(8) 0.5502(11) 0.036(2) Uani 1 1 d . .
H2 H 0.4680 1.2448 0.5952 0.044 Uiso 1 1 calc R U
C3 C 0.4815(5) 1.0621(8) 0.5635(11) 0.034(2) Uani 1 1 d . .
H3 H 0.5308 1.0578 0.6125 0.041 Uiso 1 1 calc R U
C4 C 0.4450(4) 0.9571(7) 0.5028(12) 0.029(2) Uani 1 1 d . .
C5 C 0.3735(4) 0.9691(8) 0.4307(11) 0.033(2) Uani 1 1 d . .
H5 H 0.3465 0.8991 0.3894 0.040 Uiso 1 1 calc R U
C6 C 0.3427(5) 1.0858(7) 0.4207(10) 0.033(2) Uani 1 1 d . .
H6 H 0.2942 1.0934 0.3680 0.039 Uiso 1 1 calc R U
C7 C 0.4824(5) 0.8384(8) 0.5111(13) 0.035(2) Uani 1 1 d . .
C8 C 0.5151(4) 0.7421(7) 0.5112(11) 0.028(2) Uani 1 1 d . .
C9 C 0.5523(4) 0.6241(7) 0.5050(12) 0.029(2) Uani 1 1 d . .
C10 C 0.6188(4) 0.6050(8) 0.6016(10) 0.031(2) Uani 1 1 d . .
H10 H 0.6399 0.6697 0.6705 0.037 Uiso 1 1 calc R U
C11 C 0.6539(5) 0.4900(8) 0.5956(10) 0.028(2) Uani 1 1 d . .
H11 H 0.6996 0.4769 0.6585 0.033 Uiso 1 1 calc R U
C12 C 0.6219(4) 0.3937(7) 0.4973(13) 0.028(2) Uani 1 1 d . .
C13 C 0.5562(4) 0.4148(7) 0.4030(11) 0.030(2) Uani 1 1 d . .
H13 H 0.5345 0.3500 0.3352 0.036 Uiso 1 1 calc R U
C14 C 0.5218(5) 0.5294(8) 0.4065(13) 0.034(2) Uani 1 1 d . .
H14 H 0.4768 0.5428 0.3406 0.040 Uiso 1 1 calc R U
C15 C 0.6579(4) 0.2758(8) 0.4935(13) 0.032(2) Uani 1 1 d . .
C16 C 0.6858(4) 0.1755(8) 0.4882(12) 0.031(2) Uani 1 1 d . .
C17 C 0.7178(4) 0.0539(7) 0.4805(11) 0.028(2) Uani 1 1 d . .
C18 C 0.7881(4) 0.0238(8) 0.5517(11) 0.031(2) Uani 1 1 d . .
H18 H 0.8175 0.0851 0.6093 0.037 Uiso 1 1 calc R U
C19 C 0.8145(5) -0.0943(8) 0.5384(12) 0.038(2) Uani 1 1 d . .
H19 H 0.8630 -0.1116 0.5857 0.046 Uiso 1 1 calc R U
N20 N 0.7765(4) -0.1864(6) 0.4634(9) 0.0342(19) Uani 1 1 d . .
C21 C 0.7087(4) -0.1580(7) 0.3974(12) 0.032(2) Uani 1 1 d . .
H21 H 0.6803 -0.2225 0.3444 0.038 Uiso 1 1 calc R U
C22 C 0.6774(5) -0.0430(8) 0.4005(11) 0.031(2) Uani 1 1 d . .
H22 H 0.6292 -0.0287 0.3497 0.037 Uiso 1 1 calc R U

loop_
_atom_site_aniso_label
_atom_site_aniso_U_11
_atom_site_aniso_U_22
_atom_site_aniso_U_33
_atom_site_aniso_U_23
_atom_site_aniso_U_13
_atom_site_aniso_U_12
N1 0.039(5) 0.037(5) 0.034(4) 0.005(4) 0.006(4) 0.000(4)
C2 0.048(6) 0.031(6) 0.030(5) 0.000(4) 0.012(4) -0.007(4)
C3 0.041(5) 0.035(6) 0.028(5) 0.002(5) -0.004(4) 0.003(5)
C4 0.039(6) 0.028(5) 0.021(5) -0.003(5) 0.005(5) 0.004(4)
C5 0.028(6) 0.033(6) 0.039(6) -0.006(5) 0.000(5) 0.002(4)
C6 0.037(5) 0.032(6) 0.028(5) 0.000(5) 0.006(5) 0.007(4)
C7 0.036(5) 0.035(6) 0.034(6) -0.003(5) 0.000(5) 0.000(5)
C8 0.028(5) 0.034(5) 0.023(5) 0.002(5) 0.002(4) -0.003(4)
C9 0.035(5) 0.023(5) 0.028(5) 0.002(4) 0.005(4) 0.004(4)
C10 0.031(5) 0.037(6) 0.024(5) -0.007(4) 0.000(4) 0.000(4)
C11 0.034(6) 0.031(6) 0.019(5) 0.006(4) -0.003(4) 0.002(4)
C12 0.034(5) 0.032(5) 0.018(4) -0.001(5) 0.005(4) 0.002(4)
C13 0.036(5) 0.027(5) 0.025(5) 0.001(4) -0.007(4) -0.005(4)
C14 0.030(5) 0.038(6) 0.032(6) -0.002(5) -0.006(5) 0.004(5)
C15 0.033(5) 0.033(5) 0.028(5) -0.004(5) -0.001(4) -0.002(4)
C16 0.032(5) 0.037(6) 0.023(5) 0.001(5) 0.002(4) -0.006(4)
C17 0.032(5) 0.029(5) 0.023(5) -0.002(4) 0.007(4) 0.007(4)
C18 0.040(6) 0.026(6) 0.026(5) -0.007(5) -0.001(4) -0.003(4)
C19 0.038(5) 0.044(7) 0.032(5) 0.002(5) -0.001(5) 0.004(5)
N20 0.047(5) 0.031(5) 0.024(4) 0.002(3) -0.001(4) 0.002(4)
C21 0.034(5) 0.030(6) 0.032(5) 0.000(4) -0.002(4) -0.003(4)
C22 0.036(5) 0.032(6) 0.025(5) 0.001(5) 0.000(4) 0.000(4)

loop_
_atom_type_symbol
_atom_type_description
_atom_type_scat_dispersion_real
_atom_type_scat_dispersion_imag
_atom_type_scat_source
C C 0.0181 0.0091 'International Tables Vol C Tables 4.2.6.8 and 6.1.1.4'
H H 0.0000 0.0000 'International Tables Vol C Tables 4.2.6.8 and 6.1.1.4'
N N 0.0311 0.0180 'International Tables Vol C Tables 4.2.6.8 and 6.1.1.4'

loop_
_geom_angle_atom_site_label_1
_geom_angle_atom_site_label_2
_geom_angle_atom_site_label_3
_geom_angle
C6 N1 C2 115.7(8)
N1 C2 C3 124.7(9)
N1 C2 H2 117.6
C3 C2 H2 117.6
C2 C3 C4 117.7(9)
C2 C3 H3 121.2
C4 C3 H3 121.2
C5 C4 C3 118.6(9)
C5 C4 C7 121.3(8)
C3 C4 C7 120.1(8)
C6 C5 C4 118.1(9)
C6 C5 H5 121.0
C4 C5 H5 121.0
N1 C6 C5 125.1(9)
N1 C6 H6 117.4
C5 C6 H6 117.4
C8 C7 C4 177.0(11)
C7 C8 C9 177.4(9)
C14 C9 C10 120.0(8)
C14 C9 C8 120.0(8)
C10 C9 C8 120.0(8)
C11 C10 C9 119.4(8)
C11 C10 H10 120.3
C9 C10 H10 120.3
C10 C11 C12 120.3(8)
C10 C11 H11 119.9
C12 C11 H11 119.9
C13 C12 C11 119.3(8)
C13 C12 C15 121.0(8)
C11 C12 C15 119.8(8)
C12 C13 C14 120.7(8)
C12 C13 H13 119.7
C14 C13 H13 119.7
C9 C14 C13 120.4(8)
C9 C14 H14 119.8
C13 C14 H14 119.8
C16 C15 C12 177.8(9)
C15 C16 C17 178.8(9)
C18 C17 C22 116.3(7)
C18 C17 C16 123.5(8)
C22 C17 C16 120.1(8)
C19 C18 C17 119.9(8)
C19 C18 H18 120.1
C17 C18 H18 120.1
N20 C19 C18 124.1(8)
N20 C19 H19 117.9
C18 C19 H19 117.9
C19 N20 C21 116.1(7)
N20 C21 C22 124.8(8)
N20 C21 H21 117.6
C22 C21 H21 117.6
C21 C22 C17 118.8(8)
C21 C22 H22 120.6
C17 C22 H22 120.6

loop_
_geom_bond_atom_site_label_1
_geom_bond_atom_site_label_2
_geom_bond_distance
N1 C6 1.319(9)
N1 C2 1.338(9)
C2 C3 1.386(11)
C2 H2 0.9500
C3 C4 1.388(10)
C3 H3 0.9500
C4 C5 1.386(10)
C4 C7 1.450(11)
C5 C6 1.381(10)
C5 H5 0.9500
C6 H6 0.9500
C7 C8 1.195(10)
C8 C9 1.442(10)
C9 C14 1.377(11)
C9 C10 1.401(10)
C10 C11 1.395(10)
C10 H10 0.9500
C11 C12 1.401(11)
C11 H11 0.9500
C12 C13 1.383(10)
C12 C15 1.431(10)
C13 C14 1.387(11)
C13 H13 0.9500
C14 H14 0.9500
C15 C16 1.196(10)
C16 C17 1.437(11)
C17 C18 1.396(10)
C17 C22 1.408(10)
C18 C19 1.368(10)
C18 H18 0.9500
C19 N20 1.331(9)
C19 H19 0.9500
N20 C21 1.337(9)
C21 C22 1.367(11)
C21 H21 0.9500
C22 H22 0.9500
